data_2017747
loop_
_publ_author_name
'John, Jain'
'Balasubramanian, T.'

_publ_section_title
;
 <i>Z</i> and <i>E</i> isomers of butenedioic acid with
 2-amino-1,3-thiazole: 2-amino-1,3-thiazolium hydrogen maleate and
 2-amino-1,3-thiazolium hydrogen fumarate
;
_journal_coeditor_code GA3150
_journal_issue 8
_journal_name_full 'Acta Crystallographica Section C'
_journal_page_first o436
_journal_page_last o440
_journal_paper_doi 10.1107/S0108270110023206
_journal_volume 66
_journal_year 2010
_chemical_formula_iupac 'C3 H5 N2 S + , C4 H3 O4 -'
_chemical_formula_moiety 'C3 H5 N2 S + , C4 H3 O4 -'
_chemical_formula_sum 'C7 H8 N2 O4 S'
_chemical_formula_weight 216.21
_chemical_name_systematic
;
2-amino-1,3-thiazolium hydrogen fumarate
;
_space_group_IT_number 61
_symmetry_cell_setting orthorhombic
_symmetry_space_group_name_Hall '-P 2ac 2ab'
_symmetry_space_group_name_H-M 'P b c a'
_atom_sites_solution_hydrogens geom
_atom_sites_solution_primary direct
_atom_sites_solution_secondary difmap
_audit_creation_method 'WinGX routine CIF_UPDATE'
_cell_angle_alpha 90
_cell_angle_beta 90
_cell_angle_gamma 90
_cell_formula_units_Z 24
_cell_length_a 20.7129(5)
_cell_length_b 7.1803(2)
_cell_length_c 37.4469(9)
_cell_measurement_reflns_used 5488
_cell_measurement_temperature 292(2)
_cell_measurement_theta_max 25.50
_cell_measurement_theta_min 2.93
_cell_volume 5569.3(2)
_computing_cell_refinement
;
APEX2 (Bruker, 2004) and SAINT (Bruker, 2004)
;
_computing_data_collection 'APEX2 (Bruker, 2004)'
_computing_data_reduction
;
SAINT (Bruker, 2004) and XPREP (Bruker, 2004)
;
_computing_molecular_graphics
;
ORTEP-3 for Windows (Farrugia, 1997) and MERCURY (Macrae <i>et al.</i>,
2006)
;
_computing_publication_material 'SHELXL97 (Sheldrick, 2008)'
_computing_structure_refinement 'SHELXL97 (Sheldrick, 2008)'
_computing_structure_solution 'SHELXS97 (Sheldrick, 2008)'
_diffrn_ambient_temperature 292(2)
_diffrn_measured_fraction_theta_full 0.993
_diffrn_measured_fraction_theta_max 0.993
_diffrn_measurement_device_type 'Bruker Kappa APEXII CCD area-detector'
_diffrn_measurement_method '\w and \f'
_diffrn_radiation_monochromator graphite
_diffrn_radiation_source 'fine-focus sealed tube'
_diffrn_radiation_type MoK\a
_diffrn_radiation_wavelength 0.71073
_diffrn_reflns_av_R_equivalents 0.0299
_diffrn_reflns_limit_h_max 25
_diffrn_reflns_limit_h_min -25
_diffrn_reflns_limit_k_max 8
_diffrn_reflns_limit_k_min -8
_diffrn_reflns_limit_l_max 45
_diffrn_reflns_limit_l_min -33
_diffrn_reflns_number 44583
_diffrn_reflns_theta_full 25.76
_diffrn_reflns_theta_max 25.76
_diffrn_reflns_theta_min 1.09
_exptl_absorpt_coefficient_mu 0.339
_exptl_absorpt_correction_T_max 0.9353
_exptl_absorpt_correction_T_min 0.9051
_exptl_absorpt_correction_type multi-scan
_exptl_absorpt_process_details '(SADABS; Bruker 2004)'
_exptl_crystal_colour brown
_exptl_crystal_density_diffrn 1.547
_exptl_crystal_density_method 'not measured'
_exptl_crystal_description block
_exptl_crystal_F_000 2688
_exptl_crystal_size_max 0.3
_exptl_crystal_size_mid 0.2
_exptl_crystal_size_min 0.2
_refine_diff_density_max 0.768
_refine_diff_density_min -0.291
_refine_ls_extinction_method none
_refine_ls_goodness_of_fit_ref 1.041
_refine_ls_hydrogen_treatment constr
_refine_ls_matrix_type full
_refine_ls_number_parameters 382
_refine_ls_number_reflns 5302
_refine_ls_number_restraints 0
_refine_ls_restrained_S_all 1.041
_refine_ls_R_factor_all 0.0679
_refine_ls_R_factor_gt 0.0518
_refine_ls_shift/su_max 0.001
_refine_ls_shift/su_mean 0
_refine_ls_structure_factor_coef Fsqd
_refine_ls_weighting_details 'calc w = 1/[\s^2^(Fo^2^)+(0.0716P)^2^+4.8111P] where P=(Fo^2^+2Fc^2^)/3'
_refine_ls_weighting_scheme calc
_refine_ls_wR_factor_ref 0.1491
_reflns_number_gt 4161
_reflns_number_total 5302
_reflns_threshold_expression I>2\s(I)
_cod_data_source_file ga3150.cif
_cod_data_source_block 2ATHF
_cod_database_code 2017747
_cod_database_fobs_code 2017747

loop_
_symmetry_equiv_pos_as_xyz
'x, y, z'
'-x+1/2, -y, z+1/2'
'x+1/2, -y+1/2, -z'
'-x, y+1/2, -z+1/2'
'-x, -y, -z'
'x-1/2, y, -z-1/2'
'-x-1/2, y-1/2, z'
'x, -y-1/2, z-1/2'

loop_
_atom_site_type_symbol
_atom_site_label
_atom_site_fract_x
_atom_site_fract_y
_atom_site_fract_z
_atom_site_U_iso_or_equiv
_atom_site_adp_type
_atom_site_calc_flag
_atom_site_refinement_flags
_atom_site_occupancy
_atom_site_disorder_assembly
_atom_site_disorder_group
C C1 0.25737(12) 0.5170(4) 0.89229(7) 0.0411(6) Uani d . 1 . .
C C2 0.19739(12) 0.4825(4) 0.91260(7) 0.0440(6) Uani d . 1 . .
H H2 0.1582 0.5163 0.9024 0.053 Uiso calc R 1 . .
C C3 0.19714(13) 0.4072(4) 0.94391(7) 0.0452(7) Uani d . 1 . .
H H3 0.2369 0.376 0.9537 0.054 Uiso calc R 1 . .
C C4 0.13873(12) 0.3661(4) 0.96573(6) 0.0372(6) Uani d . 1 . .
C C5 0.86090(13) 0.6438(4) 0.70563(7) 0.0436(6) Uani d . 1 . .
C C6 0.80118(15) 0.6140(5) 0.72760(8) 0.0598(9) Uani d . 1 . .
H H6 0.7618 0.6408 0.7168 0.072 Uiso calc R 1 . .
C C7 0.79956(14) 0.5566(5) 0.75901(8) 0.0560(8) Uani d . 1 . .
H H7 0.8383 0.5315 0.7706 0.067 Uiso calc R 1 . .
C C8 0.73750(14) 0.5263(5) 0.77895(8) 0.0517(7) Uani d . 1 . .
C C9 0.77805(14) 0.5346(4) 0.93029(7) 0.0475(7) Uani d . 1 . .
C C10 0.73045(14) 0.4872(5) 0.90186(8) 0.0578(8) Uani d . 1 . .
H H10 0.747 0.4582 0.8795 0.069 Uiso calc R 1 . .
C C11 0.66998(14) 0.4826(4) 0.90524(8) 0.0510(7) Uani d . 1 . .
H H11 0.6525 0.5183 0.9271 0.061 Uiso calc R 1 . .
C C12 0.62398(13) 0.4228(4) 0.87609(7) 0.0420(6) Uani d . 1 . .
C C13 0.39085(15) 0.1607(5) 0.81328(9) 0.0589(8) Uani d . 1 . .
H H13 0.3487 0.1163 0.8132 0.071 Uiso calc R 1 . .
C C14 0.41948(14) 0.2358(5) 0.84128(8) 0.0535(7) Uani d . 1 . .
H H14 0.3992 0.2514 0.8632 0.064 Uiso calc R 1 . .
C C15 0.50171(12) 0.2564(4) 0.80162(6) 0.0372(6) Uani d . 1 . .
C C16 0.59895(15) 0.8931(5) 0.84973(8) 0.0573(8) Uani d . 1 . .
H H16 0.6408 0.9389 0.8482 0.069 Uiso calc R 1 . .
C C17 0.56693(14) 0.8182(5) 0.82280(8) 0.0533(8) Uani d . 1 . .
H H17 0.5842 0.8061 0.8 0.064 Uiso calc R 1 . .
C C18 0.49081(12) 0.7891(4) 0.86561(6) 0.0381(6) Uani d . 1 . .
C C19 0.38371(15) 0.3360(5) 0.98867(9) 0.0633(9) Uani d . 1 . .
H H19 0.3402 0.3655 0.9911 0.076 Uiso calc R 1 . .
C C20 0.41957(14) 0.2647(5) 1.01418(8) 0.0569(8) Uani d . 1 . .
H H20 0.4039 0.2384 1.0369 0.068 Uiso calc R 1 . .
C C21 0.49482(12) 0.2793(4) 0.97054(6) 0.0366(6) Uani d . 1 . .
N N1 0.48214(10) 0.2887(3) 0.83475(5) 0.0408(5) Uani d . 1 . .
H H1A 0.5065 0.3382 0.8507 0.049 Uiso calc R 1 . .
N N2 0.55871(11) 0.2991(4) 0.78937(6) 0.0520(6) Uani d . 1 . .
H H2A 0.5865 0.3519 0.8031 0.062 Uiso calc R 1 . .
H H2B 0.5685 0.2745 0.7676 0.062 Uiso calc R 1 . .
N N3 0.50586(10) 0.7601(3) 0.83150(5) 0.0416(5) Uani d . 1 . .
H H3A 0.4798 0.7099 0.8164 0.05 Uiso calc R 1 . .
N N4 0.43638(11) 0.7409(4) 0.88036(6) 0.0564(7) Uani d . 1 . .
H H4A 0.4071 0.6863 0.8679 0.068 Uiso calc R 1 . .
H H4B 0.4297 0.7638 0.9026 0.068 Uiso calc R 1 . .
N N5 0.48241(10) 0.2326(3) 1.00419(5) 0.0406(5) Uani d . 1 . .
H H5A 0.511 0.1868 1.0183 0.049 Uiso calc R 1 . .
N N6 0.55055(11) 0.2572(4) 0.95520(6) 0.0595(7) Uani d . 1 . .
H H6A 0.5822 0.2097 0.9669 0.071 Uiso calc R 1 . .
H H6B 0.5558 0.29 0.9333 0.071 Uiso calc R 1 . .
O O1 0.24545(9) 0.5865(4) 0.86082(5) 0.0577(6) Uani d . 1 . .
H H1 0.2795 0.602 0.8501 0.087 Uiso calc R 1 . .
O O2 0.31055(9) 0.4863(3) 0.90351(5) 0.0584(6) Uani d . 1 . .
O O3 0.08426(9) 0.3686(3) 0.95174(4) 0.0434(5) Uani d . 1 . .
O O4 0.14913(9) 0.3287(3) 0.99796(5) 0.0548(6) Uani d . 1 . .
O O5 0.85032(9) 0.6565(4) 0.67310(5) 0.0607(6) Uani d . 1 . .
O O6 0.91552(9) 0.6570(3) 0.71945(5) 0.0487(5) Uani d . 1 . .
O O7 0.68476(11) 0.5522(4) 0.76654(6) 0.0694(7) Uani d . 1 . .
O O8 0.74817(10) 0.4671(4) 0.81063(6) 0.0721(7) Uani d . 1 . .
H H8 0.7137 0.4496 0.8209 0.108 Uiso calc R 1 . .
O O9 0.83375(10) 0.5238(4) 0.92449(5) 0.0663(7) Uani d . 1 . .
O O10 0.75331(9) 0.5916(4) 0.96080(5) 0.0588(6) Uani d . 1 . .
H H10A 0.7824 0.6065 0.9754 0.088 Uiso calc R 1 . .
O O11 0.64324(9) 0.3995(3) 0.84501(5) 0.0600(6) Uani d . 1 . .
O O12 0.56694(9) 0.4015(3) 0.88564(4) 0.0473(5) Uani d . 1 . .
S S1 0.44144(4) 0.15539(11) 0.776860(19) 0.0533(2) Uani d . 1 . .
S S2 0.55304(4) 0.89448(11) 0.887911(18) 0.0491(2) Uani d . 1 . .
S S3 0.42763(4) 0.36780(11) 0.95001(2) 0.0511(2) Uani d . 1 . .

loop_
_atom_site_aniso_label
_atom_site_aniso_U_11
_atom_site_aniso_U_22
_atom_site_aniso_U_33
_atom_site_aniso_U_12
_atom_site_aniso_U_13
_atom_site_aniso_U_23
C1 0.0324(14) 0.0494(16) 0.0415(13) -0.0039(12) 0.0040(11) 0.0025(12)
C2 0.0307(13) 0.0549(17) 0.0464(15) 0.0006(12) -0.0012(11) 0.0075(13)
C3 0.0316(13) 0.0630(18) 0.0409(14) -0.0020(13) -0.0001(11) 0.0027(13)
C4 0.0334(13) 0.0473(15) 0.0308(12) -0.0087(11) 0.0008(10) -0.0043(11)
C5 0.0387(15) 0.0515(16) 0.0405(14) -0.0142(12) 0.0070(12) -0.0072(12)
C6 0.0480(17) 0.086(2) 0.0456(17) -0.0077(16) 0.0024(13) -0.0026(16)
C7 0.0430(16) 0.071(2) 0.0542(18) -0.0037(15) -0.0048(13) 0.0108(16)
C8 0.0373(16) 0.0610(19) 0.0568(18) -0.0047(14) 0.0108(13) -0.0012(15)
C9 0.0449(16) 0.0566(18) 0.0412(14) -0.0014(14) -0.0096(12) -0.0046(13)
C10 0.0457(17) 0.080(2) 0.0473(16) 0.0016(16) 0.0010(13) -0.0036(16)
C11 0.0438(16) 0.0601(19) 0.0492(16) -0.0039(14) 0.0042(13) -0.0008(14)
C12 0.0414(15) 0.0487(16) 0.0359(13) -0.0077(12) -0.0075(11) 0.0073(12)
C13 0.0412(16) 0.066(2) 0.070(2) -0.0146(15) -0.0025(15) 0.0039(17)
C14 0.0452(16) 0.066(2) 0.0490(16) -0.0056(15) 0.0075(13) 0.0044(15)
C15 0.0398(14) 0.0410(14) 0.0309(12) -0.0002(11) -0.0054(10) 0.0034(11)
C16 0.0455(17) 0.070(2) 0.0562(18) -0.0179(15) -0.0034(14) 0.0053(16)
C17 0.0479(17) 0.071(2) 0.0411(15) -0.0113(15) 0.0039(13) 0.0003(14)
C18 0.0378(14) 0.0451(15) 0.0314(12) 0.0012(11) -0.0062(10) -0.0004(11)
C19 0.0411(17) 0.077(2) 0.072(2) 0.0157(16) 0.0009(15) -0.0061(18)
C20 0.0477(17) 0.075(2) 0.0484(17) 0.0086(16) 0.0114(14) -0.0033(16)
C21 0.0368(13) 0.0413(14) 0.0318(12) 0.0004(11) -0.0055(10) 0.0010(11)
N1 0.0403(12) 0.0524(14) 0.0295(10) -0.0060(10) -0.0021(9) 0.0002(10)
N2 0.0436(13) 0.0771(18) 0.0353(12) -0.0083(12) 0.0022(10) -0.0009(12)
N3 0.0411(12) 0.0538(14) 0.0299(10) -0.0062(11) -0.0049(9) -0.0043(10)
N4 0.0410(13) 0.093(2) 0.0350(12) -0.0102(14) -0.0016(10) -0.0088(13)
N5 0.0393(12) 0.0495(13) 0.0330(10) 0.0061(10) -0.0021(9) 0.0016(10)
N6 0.0386(13) 0.103(2) 0.0366(12) 0.0049(14) 0.0005(10) 0.0146(14)
O1 0.0332(10) 0.0933(17) 0.0467(11) -0.0075(11) 0.0024(9) 0.0213(11)
O2 0.0339(11) 0.0893(17) 0.0519(12) -0.0016(11) 0.0008(9) 0.0119(11)
O3 0.0344(10) 0.0631(13) 0.0325(9) -0.0060(9) 0.0017(7) 0.0001(8)
O4 0.0403(11) 0.0930(16) 0.0312(9) -0.0174(11) -0.0021(8) 0.0027(10)
O5 0.0407(11) 0.1045(18) 0.0369(10) -0.0230(11) -0.0018(8) -0.0033(11)
O6 0.0429(11) 0.0729(14) 0.0303(9) -0.0124(10) 0.0012(8) 0.0017(9)
O7 0.0598(14) 0.0997(19) 0.0486(12) -0.0030(13) 0.0054(11) 0.0174(12)
O8 0.0367(11) 0.116(2) 0.0636(13) -0.0100(13) 0.0070(11) 0.0262(15)
O9 0.0446(12) 0.1029(19) 0.0513(12) 0.0098(12) -0.0036(10) -0.0208(12)
O10 0.0276(9) 0.0932(17) 0.0557(12) -0.0071(11) -0.0017(9) -0.0097(12)
O11 0.0368(11) 0.0981(18) 0.0452(11) -0.0192(11) 0.0025(9) 0.0027(11)
O12 0.0369(10) 0.0716(14) 0.0335(9) -0.0090(9) -0.0027(8) 0.0009(9)
S1 0.0576(5) 0.0592(5) 0.0430(4) -0.0104(4) -0.0152(3) -0.0054(3)
S2 0.0518(4) 0.0564(5) 0.0392(4) -0.0095(3) -0.0138(3) -0.0049(3)
S3 0.0453(4) 0.0552(5) 0.0528(4) 0.0059(3) -0.0162(3) 0.0074(3)

loop_
_atom_type_symbol
_atom_type_description
_atom_type_scat_dispersion_real
_atom_type_scat_dispersion_imag
_atom_type_scat_source
C C 0.0033 0.0016 'International Tables Vol C Tables 4.2.6.8 and 6.1.1.4'
H H 0 0 'International Tables Vol C Tables 4.2.6.8 and 6.1.1.4'
N N 0.0061 0.0033 'International Tables Vol C Tables 4.2.6.8 and 6.1.1.4'
O O 0.0106 0.006 'International Tables Vol C Tables 4.2.6.8 and 6.1.1.4'
S S 0.1246 0.1234 'International Tables Vol C Tables 4.2.6.8 and 6.1.1.4'

loop_
_geom_angle_atom_site_label_1
_geom_angle_atom_site_label_2
_geom_angle_atom_site_label_3
_geom_angle_site_symmetry_1
_geom_angle_site_symmetry_3
_geom_angle
_geom_angle_publ_flag
O2 C1 O1 . . 124.1(2) ?
O2 C1 C2 . . 124.1(2) ?
O1 C1 C2 . . 111.7(2) ?
C3 C2 C1 . . 122.8(2) ?
C3 C2 H2 . . 118.6 ?
C1 C2 H2 . . 118.6 ?
C2 C3 C4 . . 125.8(3) ?
C2 C3 H3 . . 117.1 ?
C4 C3 H3 . . 117.1 ?
O3 C4 O4 . . 124.3(2) ?
O3 C4 C3 . . 120.2(2) ?
O4 C4 C3 . . 115.5(2) ?
O5 C5 O6 . . 124.2(2) ?
O5 C5 C6 . . 113.8(2) ?
O6 C5 C6 . . 122.1(2) ?
C7 C6 C5 . . 125.9(3) ?
C7 C6 H6 . . 117 ?
C5 C6 H6 . . 117 ?
C6 C7 C8 . . 122.7(3) ?
C6 C7 H7 . . 118.7 ?
C8 C7 H7 . . 118.7 ?
O7 C8 O8 . . 124.6(3) ?
O7 C8 C7 . . 124.3(3) ?
O8 C8 C7 . . 111.2(3) ?
O9 C9 O10 . . 124.2(3) ?
O9 C9 C10 . . 120.1(3) ?
O10 C9 C10 . . 115.7(3) ?
C11 C10 C9 . . 126.3(3) ?
C11 C10 H10 . . 116.8 ?
C9 C10 H10 . . 116.8 ?
C10 C11 C12 . . 124.2(3) ?
C10 C11 H11 . . 117.9 ?
C12 C11 H11 . . 117.9 ?
O11 C12 O12 . . 123.9(2) ?
O11 C12 C11 . . 120.8(2) ?
O12 C12 C11 . . 115.2(2) ?
C14 C13 S1 . . 111.4(2) ?
C14 C13 H13 . . 124.3 ?
S1 C13 H13 . . 124.3 ?
C13 C14 N1 . . 113.3(3) ?
C13 C14 H14 . . 123.3 ?
N1 C14 H14 . . 123.3 ?
N2 C15 N1 . . 124.4(2) ?
N2 C15 S1 . . 124.6(2) ?
N1 C15 S1 . . 110.91(19) ?
C17 C16 S2 . . 111.1(2) ?
C17 C16 H16 . . 124.4 ?
S2 C16 H16 . . 124.4 ?
C16 C17 N3 . . 113.9(3) ?
C16 C17 H17 . . 123 ?
N3 C17 H17 . . 123 ?
N4 C18 N3 . . 124.6(2) ?
N4 C18 S2 . . 124.2(2) ?
N3 C18 S2 . . 111.14(19) ?
C20 C19 S3 . . 111.3(2) ?
C20 C19 H19 . . 124.3 ?
S3 C19 H19 . . 124.3 ?
C19 C20 N5 . . 113.8(3) ?
C19 C20 H20 . . 123.1 ?
N5 C20 H20 . . 123.1 ?
N6 C21 N5 . . 124.1(2) ?
N6 C21 S3 . . 124.7(2) ?
N5 C21 S3 . . 111.23(19) ?
C15 N1 C14 . . 114.0(2) ?
C15 N1 H1A . . 123 ?
C14 N1 H1A . . 123 ?
C15 N2 H2A . . 120 ?
C15 N2 H2B . . 120 ?
H2A N2 H2B . . 120 ?
C18 N3 C17 . . 113.4(2) ?
C18 N3 H3A . . 123.3 ?
C17 N3 H3A . . 123.3 ?
C18 N4 H4A . . 120 ?
C18 N4 H4B . . 120 ?
H4A N4 H4B . . 120 ?
C21 N5 C20 . . 113.5(2) ?
C21 N5 H5A . . 123.2 ?
C20 N5 H5A . . 123.2 ?
C21 N6 H6A . . 120 ?
C21 N6 H6B . . 120 ?
H6A N6 H6B . . 120 ?
C1 O1 H1 . . 109.5 ?
C8 O8 H8 . . 109.5 ?
C9 O10 H10A . . 109.5 ?
C15 S1 C13 . . 90.31(14) ?
C18 S2 C16 . . 90.47(13) ?
C21 S3 C19 . . 90.14(14) ?

loop_
_geom_bond_atom_site_label_1
_geom_bond_atom_site_label_2
_geom_bond_site_symmetry_2
_geom_bond_distance
_geom_bond_publ_flag
C1 O2 . 1.199(3) ?
C1 O1 . 1.304(3) ?
C1 C2 . 1.478(3) ?
C2 C3 . 1.291(4) ?
C2 H2 . 0.93 ?
C3 C4 . 1.489(3) ?
C3 H3 . 0.93 ?
C4 O3 . 1.244(3) ?
C4 O4 . 1.255(3) ?
C5 O5 . 1.241(3) ?
C5 O6 . 1.248(3) ?
C5 C6 . 1.501(4) ?
C6 C7 . 1.247(4) ?
C6 H6 . 0.93 ?
C7 C8 . 1.502(4) ?
C7 H7 . 0.93 ?
C8 O7 . 1.202(4) ?
C8 O8 . 1.279(4) ?
C9 O9 . 1.176(3) ?
C9 O10 . 1.317(3) ?
C9 C10 . 1.491(4) ?
C10 C11 . 1.259(4) ?
C10 H10 . 0.93 ?
C11 C12 . 1.511(4) ?
C11 H11 . 0.93 ?
C12 O11 . 1.242(3) ?
C12 O12 . 1.244(3) ?
C13 C14 . 1.320(4) ?
C13 S1 . 1.720(3) ?
C13 H13 . 0.93 ?
C14 N1 . 1.374(3) ?
C14 H14 . 0.93 ?
C15 N2 . 1.303(3) ?
C15 N1 . 1.326(3) ?
C15 S1 . 1.716(3) ?
C16 C17 . 1.321(4) ?
C16 S2 . 1.717(3) ?
C16 H16 . 0.93 ?
C17 N3 . 1.371(4) ?
C17 H17 . 0.93 ?
C18 N4 . 1.302(3) ?
C18 N3 . 1.331(3) ?
C18 S2 . 1.712(3) ?
C19 C20 . 1.314(4) ?
C19 S3 . 1.725(3) ?
C19 H19 . 0.93 ?
C20 N5 . 1.374(4) ?
C20 H20 . 0.93 ?
C21 N6 . 1.299(3) ?
C21 N5 . 1.329(3) ?
C21 S3 . 1.712(2) ?
N1 H1A . 0.86 ?
N2 H2A . 0.86 ?
N2 H2B . 0.86 ?
N3 H3A . 0.86 ?
N4 H4A . 0.86 ?
N4 H4B . 0.86 ?
N5 H5A . 0.86 ?
N6 H6A . 0.86 ?
N6 H6B . 0.86 ?
O1 H1 . 0.82 ?
O8 H8 . 0.82 ?
O10 H10A . 0.82 ?

loop_
_geom_hbond_atom_site_label_D
_geom_hbond_atom_site_label_H
_geom_hbond_atom_site_label_A
_geom_hbond_site_symmetry_A
_geom_hbond_distance_DH
_geom_hbond_distance_HA
_geom_hbond_distance_DA
_geom_hbond_angle_DHA
N2 H2B O6 7_755 0.86 2.02 2.860(3) 166.7
N3 H3A O6 6_557 0.86 1.93 2.773(3) 166.5
N4 H4A O5 6_557 0.86 1.95 2.748(3) 154.9
N4 H4B O3 7_665 0.86 2.01 2.858(3) 169
N5 H5A O3 3_557 0.86 1.93 2.775(3) 168.2
N6 H6A O4 3_557 0.86 1.93 2.762(3) 162.3
O1 H1 O5 6_557 0.82 1.75 2.566(3) 174.8
O10 H10A O4 5_667 0.82 1.8 2.607(3) 169.7
N1 H1A O12 . 0.86 1.87 2.715(3) 169.1
N2 H2A O11 . 0.86 1.99 2.815(3) 160.5
N6 H6B O12 . 0.86 1.97 2.824(3) 171.9
O8 H8 O11 . 0.82 1.75 2.572(3) 175.3

loop_
_geom_torsion_atom_site_label_1
_geom_torsion_atom_site_label_2
_geom_torsion_atom_site_label_3
_geom_torsion_atom_site_label_4
_geom_torsion_site_symmetry_1
_geom_torsion_site_symmetry_2
_geom_torsion_site_symmetry_3
_geom_torsion_site_symmetry_4
_geom_torsion
_geom_torsion_publ_flag
O2 C1 C2 C3 . . . . -3.4(5) ?
O1 C1 C2 C3 . . . . 177.2(3) ?
C1 C2 C3 C4 . . . . -179.2(3) ?
C2 C3 C4 O3 . . . . 14.6(5) ?
C2 C3 C4 O4 . . . . -166.0(3) ?
O5 C5 C6 C7 . . . . 163.1(4) ?
O6 C5 C6 C7 . . . . -18.0(5) ?
C5 C6 C7 C8 . . . . -178.6(3) ?
C6 C7 C8 O7 . . . . 0.8(6) ?
C6 C7 C8 O8 . . . . 180.0(4) ?
O9 C9 C10 C11 . . . . 175.6(4) ?
O10 C9 C10 C11 . . . . -6.0(5) ?
C9 C10 C11 C12 . . . . -176.3(3) ?
C10 C11 C12 O11 . . . . -10.4(5) ?
C10 C11 C12 O12 . . . . 170.2(3) ?
S1 C13 C14 N1 . . . . -0.8(4) ?
S2 C16 C17 N3 . . . . -0.1(4) ?
S3 C19 C20 N5 . . . . -0.1(4) ?
N2 C15 N1 C14 . . . . 178.4(3) ?
S1 C15 N1 C14 . . . . -0.4(3) ?
C13 C14 N1 C15 . . . . 0.7(4) ?
N4 C18 N3 C17 . . . . -178.0(3) ?
S2 C18 N3 C17 . . . . 0.9(3) ?
C16 C17 N3 C18 . . . . -0.5(4) ?
N6 C21 N5 C20 . . . . -178.4(3) ?
S3 C21 N5 C20 . . . . 0.5(3) ?
C19 C20 N5 C21 . . . . -0.3(4) ?
N2 C15 S1 C13 . . . . -178.8(3) ?
N1 C15 S1 C13 . . . . 0.0(2) ?
C14 C13 S1 C15 . . . . 0.5(3) ?
N4 C18 S2 C16 . . . . 178.1(3) ?
N3 C18 S2 C16 . . . . -0.8(2) ?
C17 C16 S2 C18 . . . . 0.5(3) ?
N6 C21 S3 C19 . . . . 178.4(3) ?
N5 C21 S3 C19 . . . . -0.4(2) ?
C20 C19 S3 C21 . . . . 0.3(3) ?
